data_1531920
loop_
_publ_author_name
'Murata, W.'
'Yamashita, H.'
'Onodera, A.'
'Yoshio, K.'
'Takama, T.'

_publ_section_title
;
 Ferroelectric phase transition in layered perovskite Sr Bi2 Ta2 O9
;
_journal_name_full Ferroelectrics
_journal_page_first 303
_journal_page_last 308
_journal_volume 270
_journal_year 2002
_chemical_formula_sum 'Bi2 O9 Sr Ta2'
_chemical_name_systematic 'Sr (Bi2 Ta2 O9)'
_space_group_IT_number 139
_symmetry_space_group_name_Hall '-I 4 2'
_symmetry_space_group_name_H-M 'I 4/m m m'
_cell_angle_alpha 90
_cell_angle_beta 90
_cell_angle_gamma 90
_cell_formula_units_Z 2
_cell_length_a 3.927
_cell_length_b 3.927
_cell_length_c 25.142
_cell_volume 387.723
_citation_journal_id_ASTM FEROA8
_cod_data_source_file Murata_FEROA8_2002_1920.cif
_cod_data_source_block Bi2O9Sr1Ta2
_cod_original_cell_volume 387.7231
_cod_original_formula_sum 'Bi2 O9 Sr1 Ta2'
_cod_database_code 1531920

loop_
_symmetry_equiv_pos_as_xyz
x,y,z
-y,x,z
-x,-y,z
y,-x,z
x,-y,-z
y,x,-z
-x,y,-z
-y,-x,-z
-x,-y,-z
y,-x,-z
x,y,-z
-y,x,-z
-x,y,z
-y,-x,z
x,-y,z
y,x,z
x+1/2,y+1/2,z+1/2
-y+1/2,x+1/2,z+1/2
-x+1/2,-y+1/2,z+1/2
y+1/2,-x+1/2,z+1/2
x+1/2,-y+1/2,-z+1/2
y+1/2,x+1/2,-z+1/2
-x+1/2,y+1/2,-z+1/2
-y+1/2,-x+1/2,-z+1/2
-x+1/2,-y+1/2,-z+1/2
y+1/2,-x+1/2,-z+1/2
x+1/2,y+1/2,-z+1/2
-y+1/2,x+1/2,-z+1/2
-x+1/2,y+1/2,z+1/2
-y+1/2,-x+1/2,z+1/2
x+1/2,-y+1/2,z+1/2
y+1/2,x+1/2,z+1/2

loop_
_atom_site_label
_atom_site_type_symbol
_atom_site_fract_x
_atom_site_fract_y
_atom_site_fract_z
_atom_site_occupancy
_atom_site_U_iso_or_equiv
Bi1 Bi+3 0 0 0.2007 1 0.0
O2 O-2 0 0 0.5 1 0.0
O4 O-2 0 0 0.3479 1 0.0
Sr1 Sr+2 0 0 0 1 0.0
O1 O-2 0 0.5 0.25 1 0.0
O3 O-2 0 0.5 0.0756 1 0.0
Ta1 Ta+5 0 0 0.414 1 0.0
